data_7250614
loop_
_publ_author_name
'Tomita, Ryunosuke'
'Jin, Mingoo'

_publ_section_title
;
 Construction of sterically bent \p-conjugated arylene by implanting into
 bulky NHC Cu(i) coordination polymers in crystalline media
;
_journal_issue 33
_journal_name_full CrystEngComm
_journal_page_first 5618
_journal_page_last 5624
_journal_paper_doi 10.1039/D5CE00346F
_journal_volume 27
_journal_year 2025
_chemical_formula_moiety 'C49 H48 Cu N4, B C24 F20'
_chemical_formula_sum 'C73 H48 B Cu F20 N4'
_chemical_formula_weight 1435.50
_space_group_crystal_system triclinic
_space_group_IT_number 2
_space_group_name_Hall '-P 1'
_space_group_name_H-M_alt 'P -1'
_atom_sites_solution_hydrogens geom
_atom_sites_solution_primary dual
_audit_creation_date 2025-02-13
_audit_creation_method
;
Olex2 1.5
(compiled 2023.03.06 svn.rbb2c1857 for OlexSys, GUI svn.r6748)
;
_audit_update_record
;
2025-03-29 deposited with the CCDC.	2025-07-02 downloaded from the CCDC.
;
_cell_angle_alpha 113.2060(10)
_cell_angle_beta 90.6480(10)
_cell_angle_gamma 94.6670(10)
_cell_formula_units_Z 2
_cell_length_a 11.41140(10)
_cell_length_b 16.17480(10)
_cell_length_c 19.6865(2)
_cell_measurement_reflns_used 84892
_cell_measurement_temperature 153
_cell_measurement_theta_max 76.1580
_cell_measurement_theta_min 2.9620
_cell_volume 3324.89(6)
_computing_cell_refinement 'CrysAlisPro 1.171.40.69a (Rigaku OD, 2020)'
_computing_data_collection 'CrysAlisPro 1.171.40.69a (Rigaku OD, 2020)'
_computing_data_reduction 'CrysAlisPro 1.171.40.69a (Rigaku OD, 2020)'
_computing_molecular_graphics 'Olex2 1.5 (Dolomanov et al., 2009)'
_computing_publication_material 'Olex2 1.5 (Dolomanov et al., 2009)'
_computing_structure_refinement 'SHELXL 2018/1 (Sheldrick, 2015)'
_computing_structure_solution 'SHELXT 2018/2 (Sheldrick, 2018)'
_diffrn_ambient_temperature 153
_diffrn_detector 'Hybrid Pixel Array Detector'
_diffrn_detector_area_resol_mean 10.0000
_diffrn_detector_type HyPix
_diffrn_measured_fraction_theta_full 1.000
_diffrn_measured_fraction_theta_max 0.961
_diffrn_measurement_details
;
List of Runs (angles in degrees, time in seconds):

  # Type    Start    End  Width  t~exp~   \w     \q     \k     \f   Frames
#--------------------------------------------------------------------------
  1  \w   -119.00 -39.00   0.50    0.05    --  -48.41 -44.00  71.00  160
  2  \w    -65.00 -40.00   0.50    0.05    --  -62.00 -79.00  46.75   50
  3  \w    -73.00 -48.00   0.50    0.05    --  -70.00 -80.00 100.06   50
  4  \w    -81.00 -55.00   0.50    0.05    --  -74.00 -72.00  45.02   52
  5  \w    -84.00 -59.00   0.50    0.05    --  -78.00 -72.00  70.55   50
  6  \w    -86.00 -59.00   0.50    0.05    --  -78.00 -74.00  97.26   54
  7  \w    -85.00 -59.00   0.50    0.05    --  -78.00 -75.00 149.60   52
  8  \w    -89.00 -64.00   0.50    0.05    --  -82.00 -71.00 121.12   50
  9  \w    -94.00 -68.00   0.50    0.05    --  -86.00 -71.00 178.26   52
 10  \w    -96.00 -71.00   0.50    0.05    --  -90.00 -72.00 131.39   50
 11  \w    -95.00 -66.00   0.50    0.05    --  -86.00 -74.00  82.42   58
 12  \w    -97.00 -70.00   0.50    0.05    --  -90.00 -74.00  69.16   54
 13  \w    -98.00 -62.00   0.50    0.05    --  -82.00 -74.00  39.62   72
 14  \w    -93.00 -68.00   0.50    0.05    --  -86.00 -71.00 -11.02   50
 15  \w    -89.00 -63.00   0.50    0.05    --  -78.00 -67.00 -49.21   52
 16  \w    -87.00 -62.00   0.50    0.05    --  -82.00 -75.00-104.46   50
 17  \w    -90.00 -63.00   0.50    0.05    --  -82.00 -73.00-153.34   54
 18  \w    -94.00 -68.00   0.50    0.05    --  -86.00 -73.00-125.18   52
 19  \w    -91.00 -65.00   0.50    0.05    --  -82.00 -67.00 -63.29   52
 20  \w    -95.00 -68.00   0.50    0.05    --  -86.00 -73.00-112.30   54
 21  \w   -107.00 -63.00   0.50    0.05    --  -82.00 -72.00 -83.00   88
 22  \w    -98.00 -73.00   0.50    0.05    --  -94.00 -77.00 -11.01   50
 23  \w    -98.00 -72.00   0.50    0.05    --  -94.00 -79.00  19.31   52
 24  \w   -116.00 -78.00   0.50    0.05    --  -94.00 -64.00  53.38   76
 25  \w   -130.00-104.00   0.50    0.05    --  -62.00 -79.00  46.75   52
 26  \w   -137.00-109.00   0.50    0.05    --  -86.00 -71.00 -11.02   56
 27  \w   -120.00 -77.00   0.50    0.05    --  -94.00 -67.00 -38.44   86
 28  \w   -134.00-100.00   0.50    0.05    --  -86.00 -73.00-125.18   68
 29  \w   -131.00 -71.00   0.50    0.05    --  -90.00 -73.00-154.31  120
 30  \w   -135.00 -72.00   0.50    0.05    --  -94.00 -79.00 -48.23  126
 31  \w   -137.00 -78.00   0.50    0.05    --  -98.00 -77.00 -55.71  118
 32  \w   -152.00-108.00   0.50    0.05    --  -86.00 -73.00-112.30   88
 33  \w   -151.00 -75.00   0.50    0.05    --  -94.00 -73.00-179.20  152
 34  \w   -156.00 -68.00   0.50    0.05    --  -86.00 -70.00 -93.26  176
 35  \w    -46.00  24.00   0.50    0.05    --  -48.41  44.00-137.00  140
 36  \w    -43.00 -17.00   0.50    0.05    --    6.00 131.00 -45.46   52
 37  \w      0.00  28.00   0.50    0.05    --   30.00  96.00 -50.29   56
 38  \w     15.00  42.00   0.50    0.05    --   42.00  90.00 -31.62   54
 39  \w     34.00 125.00   0.50    0.05    --   54.00  76.00  -2.17  182
 40  \w    104.00 130.00   0.50    0.05    --   70.00  77.00  -7.03   52
 41  \w    113.00 138.00   0.50    0.05    --   66.00  76.00  68.64   50
 42  \w     43.00  86.00   0.50    0.05    --   62.00  73.00 149.51   86
 43  \w     46.00  72.00   0.50    0.05    --   66.00  76.00  68.64   52
 44  \w     41.00  98.00   0.50    0.05    --   62.00  79.00  20.41  114
 45  \w     44.00  71.00   0.50    0.05    --   66.00  80.00 -58.49   54
 46  \w     40.00  66.00   0.50    0.05    --   62.00  80.00 -12.82   52
 47  \w     49.00  74.00   0.50    0.05    --   70.00  77.00  -7.03   50
 48  \w     48.00  77.00   0.50    0.05    --   70.00  80.00  26.84   58
 49  \w     36.00 129.00   0.50    0.05    --   58.00  80.00 107.26  186
 50  \w     37.00  62.00   0.50    0.05    --   58.00  77.00 144.67   50
 51  \w     44.00  78.00   0.50    0.05    --   66.00  80.00 152.79   68
 52  \w     28.00 121.00   0.50    0.05    --   50.00  80.00  95.22  186
 53  \w     40.00  66.00   0.50    0.05    --   62.00  80.00 -67.67   52
 54  \w     41.00  66.00   0.50    0.05    --   62.00  79.00-124.70   50
 55  \w     48.00  79.00   0.50    0.05    --   66.00  72.00-134.73   62
 56  \w     49.00  74.00   0.50    0.05    --   70.00  77.00-107.98   50
 57  \w     44.00  70.00   0.50    0.05    --   62.00  72.00-163.67   52
 58  \w     59.00  84.00   0.50    0.05    --   78.00  73.00-171.14   50
 59  \w     94.00 174.00   0.50    0.05    --  102.75  44.00-137.00  160
 60  \w     81.00 106.00   0.50    0.05    --  102.75 -99.00   0.00   50
 61  \w     80.00 106.00   0.50    0.05    --  102.75 -99.00 120.00   52
 62  \w     85.00 111.00   0.50    0.05    --  102.75-125.00 150.00   52
 63  \w     55.00  81.00   0.50    0.05    --  102.75-125.00 150.00   52
 64  \w     31.00 104.00   0.50    0.05    --  102.75 -99.00  60.00  146
 65  \w     33.00 106.00   0.50    0.05    --  102.75 -99.00 -90.00  146
 66  \w     32.00 102.00   0.50    0.05    --  102.75 -99.00-120.00  140
 67  \w     32.00 105.00   0.50    0.05    --  102.75 -99.00-180.00  146
 68  \w     31.00  87.00   0.50    0.05    --  102.75 -99.00-150.00  112
 69  \w     31.00  64.00   0.50    0.05    --  102.75 -99.00   0.00   66
 70  \w    -22.00  50.00   0.50    0.05    --   48.41 -44.00  71.00  144
 71  \w     12.00  42.00   0.50    0.05    --   38.00  89.00-107.22   60
 72  \w     28.00 119.00   0.50    0.05    --   48.41  77.00-120.00  182
 73  \w     40.00 119.00   0.50    0.05    --   48.41  44.00-137.00  158
 74  \w     32.00 125.00   0.50    0.05    --   54.00  80.00 -85.96  186
 75  \w     32.00 125.00   0.50    0.05    --   54.00  80.00-126.43  186
 76  \w     11.00  42.00   0.50    0.05    --   38.00  90.00  84.62   62
 77  \w     16.00  42.00   0.50    0.05    --   42.00  88.00  29.52   52
 78  \w    -14.00  21.00   0.50    0.05    --   18.00 100.00  73.17   70
 79  \w     15.00  41.00   0.50    0.05    --   42.00  91.00 157.21   52
 80  \w    -39.00 -13.00   0.50    0.05    --    6.00 124.00 166.36   52
 81  \w    -94.00 -14.00   0.50    0.05    --  -48.41 125.00   0.00  160
 82  \w    -61.00  24.00   0.50    0.05    --  -48.41  57.00 -60.00  170
 83  \w     -3.00  30.00   0.50    0.05    --   26.00  95.00-150.71   66
 84  \w    -96.00 -30.00   0.50    0.05    -- -102.00 125.00 -30.00  132
 85  \w    -60.00 -34.00   0.50    0.05    -- -102.00  57.00 -60.00   52
 86  \w    -83.00 -30.00   0.50    0.05    -- -102.00 125.00 -90.00  106
 87  \w   -108.00 -69.00   0.50    0.05    -- -102.00 125.00 -60.00   78
 88  \w    -94.00 -30.00   0.50    0.05    -- -102.00 125.00  90.00  128
 89  \w    -62.00 -30.00   0.50    0.05    -- -102.00  57.00 120.00   64
 90  \w    -55.00 -30.00   0.50    0.05    -- -102.00  57.00  90.00   50
 91  \w   -151.00 -70.00   0.50    0.05    --  -90.00 -76.00  29.62  162
 92  \w   -152.00 -79.00   0.50    0.05    --  -94.00 -63.00 159.07  146
 93  \w   -158.00 -66.00   0.50    0.05    --  -86.00 -74.00 101.28  184
 94  \w   -161.00 -71.00   0.50    0.05    --  -90.00 -72.00 150.23  180
 95  \w   -159.00-126.00   0.50    0.05    --  -94.00 -79.00  19.31   66
 96  \w   -155.00 -82.00   0.50    0.05    --  -98.00 -66.00  43.95  146
 97  \w   -164.00-138.00   0.50    0.05    --  -94.00 -79.00 -48.23   52
 98  \w   -166.00 -73.00   0.50    0.05    --  -94.00 -78.00 -76.08  186
 99  \w   -165.00 -77.00   0.50    0.05    --  -94.00 -68.00-136.84  176
100  \w   -158.00-120.00   0.50    0.05    --  -94.00 -64.00  53.38   76
101  \w   -155.00 -78.00   0.50    0.05    --  -98.00 -77.00  96.08  154
102  \w   -168.00 -77.00   0.50    0.05    --  -98.00 -78.00 -13.18  182
103  \w   -165.00 -76.00   0.50    0.05    --  -98.00 -79.00 136.78  178
104  \w   -174.00 -93.00   0.50    0.05    -- -102.00 -44.00  71.00  162
;
_diffrn_measurement_device 'four-circle diffractometer'
_diffrn_measurement_device_type 'XtaLAB Synergy R, DW system, HyPix'
_diffrn_measurement_method '\w scans'
_diffrn_orient_matrix_type 'CrysAlisPro convention (1999,Acta A55,543-557)'
_diffrn_orient_matrix_UB_11 0.1118376000
_diffrn_orient_matrix_UB_12 0.0116808000
_diffrn_orient_matrix_UB_13 -0.0396526000
_diffrn_orient_matrix_UB_21 0.0588781000
_diffrn_orient_matrix_UB_22 -0.0661491000
_diffrn_orient_matrix_UB_23 0.0252902000
_diffrn_orient_matrix_UB_31 -0.0491338000
_diffrn_orient_matrix_UB_32 -0.0795065000
_diffrn_orient_matrix_UB_33 -0.0710901000
_diffrn_radiation_monochromator mirror
_diffrn_radiation_probe x-ray
_diffrn_radiation_type 'Cu K\a'
_diffrn_radiation_wavelength 1.54184
_diffrn_reflns_av_R_equivalents 0.0382
_diffrn_reflns_av_unetI/netI 0.0172
_diffrn_reflns_Laue_measured_fraction_full 1.000
_diffrn_reflns_Laue_measured_fraction_max 0.961
_diffrn_reflns_limit_h_max 14
_diffrn_reflns_limit_h_min -14
_diffrn_reflns_limit_k_max 20
_diffrn_reflns_limit_k_min -20
_diffrn_reflns_limit_l_max 24
_diffrn_reflns_limit_l_min -24
_diffrn_reflns_number 123929
_diffrn_reflns_point_group_measured_fraction_full 1.000
_diffrn_reflns_point_group_measured_fraction_max 0.961
_diffrn_reflns_theta_full 67.684
_diffrn_reflns_theta_max 76.271
_diffrn_reflns_theta_min 2.445
_diffrn_source 'Rotating-anode X-ray tube'
_diffrn_source_type 'Rigaku (Cu) X-ray Source'
_exptl_absorpt_coefficient_mu 1.369
_exptl_absorpt_correction_T_max 1.00000
_exptl_absorpt_correction_T_min 0.85448
_exptl_absorpt_correction_type multi-scan
_exptl_absorpt_process_details
;
CrysAlisPro 1.171.40.69a (Rigaku Oxford Diffraction, 2020)
Empirical absorption correction using spherical harmonics,
 implemented in SCALE3 ABSPACK scaling algorithm.
;
_exptl_crystal_colour 'clear yellow'
_exptl_crystal_colour_lustre clear
_exptl_crystal_colour_primary yellow
_exptl_crystal_density_diffrn 1.434
_exptl_crystal_description plate
_exptl_crystal_F_000 1456
_exptl_crystal_size_max 0.1
_exptl_crystal_size_mid 0.1
_exptl_crystal_size_min 0.01
_refine_diff_density_max 0.753
_refine_diff_density_min -0.501
_refine_diff_density_rms 0.050
_refine_ls_extinction_coef 0.00106(8)
_refine_ls_extinction_expression Fc^*^=kFc[1+0.001xFc^2^\l^3^/sin(2\q)]^-1/4^
_refine_ls_extinction_method 'SHELXL-2018/1 (Sheldrick 2018)'
_refine_ls_goodness_of_fit_ref 1.047
_refine_ls_hydrogen_treatment constr
_refine_ls_matrix_type full
_refine_ls_number_parameters 901
_refine_ls_number_reflns 13389
_refine_ls_number_restraints 0
_refine_ls_restrained_S_all 1.047
_refine_ls_R_factor_all 0.0400
_refine_ls_R_factor_gt 0.0371
_refine_ls_shift/su_max 0.002
_refine_ls_shift/su_mean 0.000
_refine_ls_structure_factor_coef Fsqd
_refine_ls_weighting_details 'w=1/[\s^2^(Fo^2^)+(0.0513P)^2^+1.9576P] where P=(Fo^2^+2Fc^2^)/3'
_refine_ls_weighting_scheme calc
_refine_ls_wR_factor_gt 0.1017
_refine_ls_wR_factor_ref 0.1039
_reflns_Friedel_coverage 0.000
_reflns_number_gt 12315
_reflns_number_total 13389
_reflns_threshold_expression 'I > 2\s(I)'
_cod_data_source_file d5ce00346f2.cif
_cod_data_source_block NHC-Cu(I)-coordination-polymer-1
_cod_depositor_comments 'Adding full bibliography for 7250614--7250616.cif.'
_cod_original_cell_volume 3324.88(5)
_cod_database_code 7250614
_shelx_shelxl_version_number 2018/1
_chemical_oxdiff_formula 'C H N B F Cu'
_shelx_space_group_comment
;
The symmetry employed for this shelxl refinement is uniquely defined
by the following loop, which should always be used as a source of
symmetry information in preference to the above space-group names.
They are only intended as comments.
;
_shelx_estimated_absorpt_t_max 0.986
_shelx_estimated_absorpt_t_min 0.875
_olex2_refinement_description
;
1. Fixed Uiso
 At 1.2 times of:
  All C(H) groups
 At 1.5 times of:
  All C(H,H,H) groups
2.a Ternary CH refined with riding coordinates:
 C80(H80), C71(H71), C68(H68), C83(H83)
2.b Aromatic/amide H refined with riding coordinates:
 C98(H98), C97(H97), C91(H91), C94(H94), C66(H66), C95(H95), C56(H56),
 C50(H50), C78(H78), C65(H65), C77(H77), C90(H90), C76(H76), C87(H87), C54(H54),
  C64(H64), C88(H88), C55(H55), C52(H52), C51(H51)
2.c Idealised Me refined as rotating group:
 C82(H82A,H82B,H82C), C81(H81A,H81B,H81C), C73(H73A,H73B,H73C), C85(H85A,H85B,
 H85C), C72(H72A,H72B,H72C), C84(H84A,H84B,H84C), C70(H70A,H70B,H70C), C69(H69A,
 H69B,H69C)
;
_olex2_submission_special_instructions 'No special instructions were received'
_oxdiff_exptl_absorpt_empirical_details
;
Empirical correction (ABSPACK) includes:
- Absorption correction using spherical harmonics
- Frame scaling
;
_oxdiff_exptl_absorpt_empirical_full_max 1.240
_oxdiff_exptl_absorpt_empirical_full_min 0.796

loop_
_space_group_symop_operation_xyz
'x, y, z'
'-x, -y, -z'

loop_
_atom_site_label
_atom_site_type_symbol
_atom_site_fract_x
_atom_site_fract_y
_atom_site_fract_z
_atom_site_U_iso_or_equiv
_atom_site_adp_type
_atom_site_occupancy
_atom_site_site_symmetry_order
_atom_site_calc_flag
_atom_site_refinement_flags_posn
_atom_site_refinement_flags_adp
_atom_site_refinement_flags_occupancy
_atom_site_disorder_assembly
_atom_site_disorder_group
Cu1 Cu 0.04313(2) 0.55229(2) 0.79456(2) 0.02209(7) Uani 1 1 d . . . . .
F39 F 0.65727(9) 0.16754(7) 0.95968(5) 0.0335(2) Uani 1 1 d . . . . .
F44 F 0.45720(9) -0.03641(7) 0.73825(6) 0.0346(2) Uani 1 1 d . . . . .
F34 F 0.81107(9) 0.25017(6) 0.89495(6) 0.0330(2) Uani 1 1 d . . . . .
F40 F 0.49845(10) 0.12911(7) 0.72412(5) 0.0382(2) Uani 1 1 d . . . . .
F37 F 0.49751(10) 0.28278(7) 1.02357(6) 0.0372(2) Uani 1 1 d . . . . .
F29 F 0.74621(10) 0.18370(7) 0.73325(6) 0.0399(2) Uani 1 1 d . . . . .
F45 F 0.32678(9) -0.15375(8) 0.77681(6) 0.0420(3) Uani 1 1 d . . . . .
F38 F 0.33061(9) 0.31470(7) 0.93950(7) 0.0423(3) Uani 1 1 d . . . . .
F46 F 0.40334(9) -0.19945(8) 0.88732(7) 0.0434(3) Uani 1 1 d . . . . .
F42 F 0.74859(9) -0.00830(8) 0.92183(7) 0.0426(3) Uani 1 1 d . . . . .
F32 F 0.85544(10) -0.06330(7) 0.77910(8) 0.0516(3) Uani 1 1 d . . . . .
F35 F 1.03565(10) 0.28142(8) 0.93713(7) 0.0478(3) Uani 1 1 d . . . . .
F41 F 0.33642(10) 0.23666(8) 0.78934(7) 0.0472(3) Uani 1 1 d . . . . .
F27 F 0.65722(11) -0.12818(7) 0.67754(7) 0.0498(3) Uani 1 1 d . . . . .
F43 F 0.61621(10) -0.12304(9) 0.95953(8) 0.0506(3) Uani 1 1 d . . . . .
F36 F 1.17791(10) 0.14315(9) 0.89955(9) 0.0586(4) Uani 1 1 d . . . . .
N59 N -0.14937(11) 0.46598(8) 0.68081(7) 0.0197(2) Uani 1 1 d . . . . .
N57 N 0.01389(11) 0.40454(8) 0.64675(7) 0.0205(2) Uani 1 1 d . . . . .
F33 F 1.08390(10) -0.02888(9) 0.81886(9) 0.0610(4) Uani 1 1 d . . . . .
N86 N 0.02677(12) 0.68438(9) 0.85387(8) 0.0268(3) Uani 1 1 d . . . . .
N93 N 0.17564(12) 0.53771(9) 0.85823(7) 0.0262(3) Uani 1 1 d . . . . .
F30 F 0.78141(16) 0.14575(11) 0.59132(8) 0.0776(5) Uani 1 1 d . . . . .
F28 F 0.70217(18) -0.16488(11) 0.53808(9) 0.0970(7) Uani 1 1 d . . . . .
C60 C -0.17161(13) 0.39799(10) 0.61115(8) 0.0218(3) Uani 1 1 d . . . . .
C58 C -0.03410(13) 0.47073(10) 0.70407(8) 0.0200(3) Uani 1 1 d . . . . .
C74 C -0.23402(13) 0.52372(10) 0.72498(8) 0.0216(3) Uani 1 1 d . . . . .
C47 C -0.26525(13) 0.35088(10) 0.55427(8) 0.0232(3) Uani 1 1 d . . . . .
C62 C 0.13423(13) 0.38298(10) 0.64589(8) 0.0218(3) Uani 1 1 d . . . . .
C96 C 0.36319(13) 0.51684(10) 0.94120(9) 0.0240(3) Uani 1 1 d . . . . .
C48 C -0.20756(14) 0.28191(11) 0.49919(9) 0.0254(3) Uani 1 1 d . . . . .
C99 C 0.45958(14) 0.50566(11) 0.98335(9) 0.0260(3) Uani 1 1 d . . . . .
C10 C 0.58142(14) 0.18475(11) 0.91469(9) 0.0254(3) Uani 1 1 d . . . . .
C7 C 0.50207(15) -0.05721(11) 0.79282(9) 0.0283(3) Uani 1 1 d . . . . .
C67 C 0.15480(14) 0.30216(11) 0.65272(8) 0.0251(3) Uani 1 1 d . . . . .
C61 C -0.06910(13) 0.35974(10) 0.58989(8) 0.0226(3) Uani 1 1 d . . . . .
C49 C -0.08603(14) 0.28386(11) 0.51771(8) 0.0252(3) Uani 1 1 d . . . . .
C98 C 0.19025(14) 0.58641(11) 0.93162(9) 0.0278(3) Uani 1 1 d . . . . .
H98 H 0.134862 0.628348 0.955108 0.033 Uiso 1 1 calc R U . . .
C9 C 0.59013(14) 0.14279(10) 0.83836(9) 0.0249(3) Uani 1 1 d . . . . .
C15 C 0.81826(14) 0.09060(11) 0.83640(10) 0.0289(3) Uani 1 1 d . . . . .
C75 C -0.28052(13) 0.50645(10) 0.78397(9) 0.0238(3) Uani 1 1 d . . . . .
C11 C 0.49812(15) 0.24300(11) 0.94926(9) 0.0282(3) Uani 1 1 d . . . . .
C97 C 0.28191(14) 0.57840(11) 0.97450(9) 0.0271(3) Uani 1 1 d . . . . .
H97 H 0.289230 0.614525 1.026096 0.033 Uiso 1 1 calc R U . . .
C79 C -0.26482(15) 0.59519(11) 0.70709(9) 0.0284(3) Uani 1 1 d . . . . .
C14 C 0.50420(15) 0.16407(11) 0.79897(9) 0.0283(3) Uani 1 1 d . . . . .
C91 C -0.07642(15) 0.71569(11) 0.87845(10) 0.0316(4) Uani 1 1 d . . . . .
H91 H -0.144636 0.673935 0.866478 0.038 Uiso 1 1 calc R U . . .
C80 C -0.24446(14) 0.43047(11) 0.80457(9) 0.0275(3) Uani 1 1 d . . . . .
H80 H -0.198695 0.390384 0.763423 0.033 Uiso 1 1 calc R U . . .
C94 C 0.25482(15) 0.47847(12) 0.82685(9) 0.0310(4) Uani 1 1 d . . . . .
H94 H 0.245931 0.443284 0.775129 0.037 Uiso 1 1 calc R U . . .
C6 C 0.43221(14) -0.11758(11) 0.81192(10) 0.0311(4) Uani 1 1 d . . . . .
C66 C 0.27079(15) 0.28010(12) 0.64827(10) 0.0317(4) Uani 1 1 d . . . . .
H66 H 0.288295 0.225136 0.651192 0.038 Uiso 1 1 calc R U . . .
C20 C 0.87261(15) 0.17678(11) 0.87570(9) 0.0285(3) Uani 1 1 d . . . . .
C63 C 0.22335(14) 0.44324(12) 0.63850(9) 0.0291(3) Uani 1 1 d . . . . .
C2 C 0.61248(14) -0.01743(11) 0.82587(10) 0.0276(3) Uani 1 1 d . . . . .
C95 C 0.34824(15) 0.46596(12) 0.86559(9) 0.0310(4) Uani 1 1 d . . . . .
H95 H 0.401815 0.423018 0.840868 0.037 Uiso 1 1 calc R U . . .
C12 C 0.41432(14) 0.26028(11) 0.90708(10) 0.0308(4) Uani 1 1 d . . . . .
C13 C 0.41764(15) 0.22048(12) 0.83157(10) 0.0316(4) Uani 1 1 d . . . . .
C56 C -0.38201(14) 0.35702(12) 0.54327(9) 0.0293(3) Uani 1 1 d . . . . .
H56 H -0.422208 0.403064 0.578541 0.035 Uiso 1 1 calc R U . . .
C89 C 0.01052(15) 0.86706(11) 0.93794(10) 0.0312(4) Uani 1 1 d . . . . .
C50 C -0.02012(16) 0.22073(12) 0.47009(9) 0.0334(4) Uani 1 1 d . . . . .
H50 H 0.061019 0.220244 0.481131 0.040 Uiso 1 1 calc R U . . .
C78 C -0.34642(17) 0.65008(13) 0.75096(11) 0.0372(4) Uani 1 1 d . . . . .
H78 H -0.369936 0.698768 0.740150 0.045 Uiso 1 1 calc R U . . .
C82 C -0.35102(16) 0.37316(12) 0.81420(11) 0.0342(4) Uani 1 1 d . . . . .
H82A H -0.394896 0.410306 0.856131 0.051 Uiso 1 1 calc R U . . .
H82B H -0.324370 0.322370 0.823582 0.051 Uiso 1 1 calc R U . . .
H82C H -0.402156 0.350042 0.769080 0.051 Uiso 1 1 calc R U . . .
C5 C 0.47079(15) -0.14061(12) 0.86797(11) 0.0328(4) Uani 1 1 d . . . . .
C65 C 0.36071(16) 0.33737(14) 0.63963(11) 0.0395(4) Uani 1 1 d . . . . .
H65 H 0.439250 0.321151 0.636395 0.047 Uiso 1 1 calc R U . . .
C92 C 0.00278(16) 0.96089(12) 0.98167(11) 0.0357(4) Uani 1 1 d . . . . .
C16 C 0.89634(16) 0.02408(12) 0.81843(12) 0.0368(4) Uani 1 1 d . . . . .
C77 C -0.39361(16) 0.63485(12) 0.80986(10) 0.0364(4) Uani 1 1 d . . . . .
H77 H -0.448967 0.673031 0.839034 0.044 Uiso 1 1 calc R U . . .
C53 C -0.26445(16) 0.21879(12) 0.43458(9) 0.0327(4) Uani 1 1 d . . . . .
C90 C -0.08850(15) 0.80542(12) 0.92020(11) 0.0345(4) Uani 1 1 d . . . . .
H90 H -0.163364 0.824810 0.936595 0.041 Uiso 1 1 calc R U . . .
C76 C -0.36064(15) 0.56439(11) 0.82645(10) 0.0306(4) Uani 1 1 d . . . . .
H76 H -0.392977 0.555166 0.867442 0.037 Uiso 1 1 calc R U . . .
C3 C 0.64543(14) -0.04246(12) 0.88231(11) 0.0319(4) Uani 1 1 d . . . . .
C87 C 0.12162(15) 0.74457(11) 0.87104(11) 0.0359(4) Uani 1 1 d . . . . .
H87 H 0.195376 0.723463 0.853733 0.043 Uiso 1 1 calc R U . . .
C21 C 0.69575(15) 0.03115(12) 0.71357(10) 0.0329(4) Uani 1 1 d . . . . .
C19 C 0.99103(16) 0.19571(12) 0.89781(11) 0.0345(4) Uani 1 1 d . . . . .
C4 C 0.57789(16) -0.10252(12) 0.90381(11) 0.0352(4) Uani 1 1 d . . . . .
C71 C 0.05690(15) 0.24538(12) 0.67072(11) 0.0337(4) Uani 1 1 d . . . . .
H71 H -0.018017 0.251040 0.646731 0.040 Uiso 1 1 calc R U . . .
C18 C 1.06261(15) 0.12661(14) 0.87875(12) 0.0408(4) Uani 1 1 d . . . . .
C68 C 0.19801(17) 0.53303(13) 0.63556(11) 0.0372(4) Uani 1 1 d . . . . .
H68 H 0.130886 0.554378 0.668288 0.045 Uiso 1 1 calc R U . . .
C81 C -0.16458(16) 0.46851(13) 0.87489(11) 0.0364(4) Uani 1 1 d . . . . .
H81A H -0.094653 0.502515 0.867112 0.055 Uiso 1 1 calc R U . . .
H81B H -0.140519 0.418722 0.886713 0.055 Uiso 1 1 calc R U . . .
H81C H -0.207340 0.508697 0.915949 0.055 Uiso 1 1 calc R U . . .
C83 C -0.20782(19) 0.61608(13) 0.64563(10) 0.0387(4) Uani 1 1 d . . . . .
H83 H -0.174990 0.559931 0.611236 0.046 Uiso 1 1 calc R U . . .
C54 C -0.38682(17) 0.22595(13) 0.42521(10) 0.0384(4) Uani 1 1 d . . . . .
H54 H -0.430292 0.184128 0.382316 0.046 Uiso 1 1 calc R U . . .
F31 F 0.7592(2) -0.02900(15) 0.49103(9) 0.1316(11) Uani 1 1 d . . . . .
C64 C 0.33753(16) 0.41791(14) 0.63566(12) 0.0401(4) Uani 1 1 d . . . . .
H64 H 0.400884 0.456857 0.630880 0.048 Uiso 1 1 calc R U . . .
C17 C 1.01495(16) 0.03974(13) 0.83802(13) 0.0422(5) Uani 1 1 d . . . . .
C88 C 0.11764(16) 0.83555(12) 0.91254(12) 0.0396(4) Uani 1 1 d . . . . .
H88 H 0.187122 0.875924 0.923537 0.048 Uiso 1 1 calc R U . . .
C26 C 0.73097(17) 0.09590(13) 0.68621(10) 0.0382(4) Uani 1 1 d . . . . .
C55 C -0.44203(16) 0.29264(13) 0.47758(10) 0.0371(4) Uani 1 1 d . . . . .
H55 H -0.523482 0.296137 0.469831 0.045 Uiso 1 1 calc R U . . .
C22 C 0.68771(18) -0.05633(13) 0.65993(12) 0.0443(5) Uani 1 1 d . . . . .
C52 C -0.19392(19) 0.15416(13) 0.38578(10) 0.0421(4) Uani 1 1 d . . . . .
H52 H -0.228129 0.109605 0.340661 0.050 Uiso 1 1 calc R U . . .
C51 C -0.07704(19) 0.15577(14) 0.40343(11) 0.0432(5) Uani 1 1 d . . . . .
H51 H -0.032095 0.111775 0.369863 0.052 Uiso 1 1 calc R U . . .
C73 C 0.04231(18) 0.28352(16) 0.75447(12) 0.0452(5) Uani 1 1 d . . . . .
H73A H 0.114162 0.277891 0.779438 0.068 Uiso 1 1 calc R U . . .
H73B H -0.024512 0.249699 0.765679 0.068 Uiso 1 1 calc R U . . .
H73C H 0.027948 0.347352 0.771861 0.068 Uiso 1 1 calc R U . . .
B8 B 0.68019(16) 0.06224(12) 0.80349(11) 0.0265(4) Uani 1 1 d . . . . .
C85 C -0.2964(2) 0.64269(17) 0.60070(12) 0.0572(6) Uani 1 1 d . . . . .
H85A H -0.362459 0.595677 0.582488 0.086 Uiso 1 1 calc R U . . .
H85B H -0.257905 0.649296 0.558646 0.086 Uiso 1 1 calc R U . . .
H85C H -0.325669 0.700142 0.632192 0.086 Uiso 1 1 calc R U . . .
C25 C 0.7515(2) 0.07821(17) 0.61330(12) 0.0582(6) Uani 1 1 d . . . . .
C23 C 0.7100(2) -0.07751(17) 0.58647(14) 0.0671(8) Uani 1 1 d . . . . .
C72 C 0.0753(2) 0.14513(15) 0.64225(19) 0.0690(8) Uani 1 1 d . . . . .
H72A H 0.085800 0.121720 0.588824 0.104 Uiso 1 1 calc R U . . .
H72B H 0.006371 0.112115 0.652263 0.104 Uiso 1 1 calc R U . . .
H72C H 0.145443 0.137180 0.667378 0.104 Uiso 1 1 calc R U . . .
C84 C -0.1055(2) 0.68888(19) 0.67764(15) 0.0632(7) Uani 1 1 d . . . . .
H84A H -0.135158 0.744821 0.711772 0.095 Uiso 1 1 calc R U . . .
H84B H -0.066738 0.699838 0.637408 0.095 Uiso 1 1 calc R U . . .
H84C H -0.048869 0.668808 0.704333 0.095 Uiso 1 1 calc R U . . .
C70 C 0.1560(3) 0.52177(18) 0.55921(15) 0.0732(8) Uani 1 1 d . . . . .
H70A H 0.220325 0.504119 0.525362 0.110 Uiso 1 1 calc R U . . .
H70B H 0.130476 0.579025 0.561116 0.110 Uiso 1 1 calc R U . . .
H70C H 0.089757 0.474845 0.541571 0.110 Uiso 1 1 calc R U . . .
C69 C 0.2984(3) 0.60666(18) 0.6663(2) 0.0782(9) Uani 1 1 d . . . . .
H69A H 0.324863 0.611019 0.715267 0.117 Uiso 1 1 calc R U . . .
H69B H 0.271513 0.664478 0.670667 0.117 Uiso 1 1 calc R U . . .
H69C H 0.363769 0.592150 0.633015 0.117 Uiso 1 1 calc R U . . .
C24 C 0.7402(3) -0.0102(2) 0.56259(14) 0.0793(10) Uani 1 1 d . . . . .

loop_
_atom_site_aniso_label
_atom_site_aniso_U_11
_atom_site_aniso_U_22
_atom_site_aniso_U_33
_atom_site_aniso_U_23
_atom_site_aniso_U_13
_atom_site_aniso_U_12
Cu1 0.02127(12) 0.01973(12) 0.02018(12) 0.00264(9) -0.00429(8) 0.00182(8)
F39 0.0356(5) 0.0387(5) 0.0282(5) 0.0150(4) -0.0028(4) 0.0067(4)
F44 0.0341(5) 0.0364(5) 0.0316(5) 0.0137(4) -0.0084(4) -0.0061(4)
F34 0.0333(5) 0.0216(5) 0.0390(6) 0.0069(4) -0.0012(4) 0.0008(4)
F40 0.0445(6) 0.0424(6) 0.0263(5) 0.0124(5) -0.0062(4) 0.0030(5)
F37 0.0478(6) 0.0326(5) 0.0283(5) 0.0087(4) 0.0103(4) 0.0041(4)
F29 0.0498(6) 0.0300(5) 0.0354(6) 0.0099(4) 0.0045(5) -0.0064(5)
F45 0.0292(5) 0.0453(6) 0.0493(7) 0.0197(5) -0.0109(5) -0.0129(4)
F38 0.0335(5) 0.0321(5) 0.0597(7) 0.0147(5) 0.0113(5) 0.0115(4)
F46 0.0325(5) 0.0456(6) 0.0620(7) 0.0338(6) -0.0006(5) -0.0063(5)
F42 0.0290(5) 0.0452(6) 0.0602(7) 0.0308(6) -0.0173(5) -0.0088(4)
F32 0.0357(6) 0.0232(5) 0.0838(9) 0.0080(6) 0.0030(6) 0.0043(4)
F35 0.0378(6) 0.0370(6) 0.0580(7) 0.0110(5) -0.0108(5) -0.0131(5)
F41 0.0421(6) 0.0499(7) 0.0535(7) 0.0233(6) -0.0126(5) 0.0126(5)
F27 0.0513(7) 0.0245(5) 0.0569(7) -0.0007(5) 0.0114(6) -0.0025(5)
F43 0.0398(6) 0.0598(7) 0.0702(8) 0.0475(7) -0.0149(6) -0.0065(5)
F36 0.0234(5) 0.0621(8) 0.0908(10) 0.0328(8) -0.0089(6) -0.0044(5)
N59 0.0193(6) 0.0197(6) 0.0180(6) 0.0049(5) -0.0015(5) 0.0035(5)
N57 0.0192(6) 0.0204(6) 0.0178(6) 0.0030(5) -0.0019(5) 0.0036(5)
F33 0.0336(6) 0.0464(7) 0.1046(11) 0.0292(7) 0.0085(7) 0.0157(5)
N86 0.0253(6) 0.0195(6) 0.0303(7) 0.0043(5) -0.0055(5) 0.0025(5)
N93 0.0251(6) 0.0246(7) 0.0240(7) 0.0044(5) -0.0062(5) 0.0046(5)
F30 0.1036(12) 0.0783(10) 0.0452(8) 0.0260(7) 0.0164(8) -0.0336(9)
F28 0.1177(14) 0.0550(9) 0.0641(10) -0.0291(8) 0.0470(10) -0.0246(9)
C60 0.0209(7) 0.0221(7) 0.0198(7) 0.0056(6) -0.0022(6) 0.0023(6)
C58 0.0201(7) 0.0196(7) 0.0194(7) 0.0067(6) -0.0006(5) 0.0029(5)
C74 0.0200(7) 0.0203(7) 0.0207(7) 0.0037(6) -0.0019(6) 0.0041(5)
C47 0.0241(7) 0.0239(7) 0.0204(7) 0.0081(6) -0.0037(6) -0.0009(6)
C62 0.0198(7) 0.0252(7) 0.0168(7) 0.0040(6) 0.0002(5) 0.0052(6)
C96 0.0217(7) 0.0246(7) 0.0248(8) 0.0096(6) -0.0047(6) 0.0003(6)
C48 0.0280(8) 0.0246(8) 0.0214(7) 0.0074(6) -0.0040(6) 0.0001(6)
C99 0.0253(7) 0.0259(8) 0.0239(8) 0.0068(6) -0.0032(6) 0.0019(6)
C10 0.0247(7) 0.0247(8) 0.0282(8) 0.0123(7) -0.0010(6) -0.0004(6)
C7 0.0293(8) 0.0246(8) 0.0285(8) 0.0083(7) -0.0021(6) 0.0007(6)
C67 0.0264(8) 0.0256(8) 0.0202(7) 0.0051(6) -0.0003(6) 0.0060(6)
C61 0.0223(7) 0.0234(7) 0.0184(7) 0.0044(6) -0.0021(6) 0.0032(6)
C49 0.0274(8) 0.0249(8) 0.0197(7) 0.0050(6) -0.0019(6) 0.0023(6)
C98 0.0270(8) 0.0285(8) 0.0240(8) 0.0054(7) -0.0022(6) 0.0076(6)
C9 0.0253(7) 0.0211(7) 0.0274(8) 0.0092(6) -0.0002(6) -0.0013(6)
C15 0.0247(8) 0.0254(8) 0.0348(9) 0.0103(7) 0.0016(7) 0.0006(6)
C75 0.0213(7) 0.0218(7) 0.0247(8) 0.0055(6) 0.0004(6) 0.0016(6)
C11 0.0323(8) 0.0234(8) 0.0273(8) 0.0089(7) 0.0050(7) -0.0009(6)
C97 0.0295(8) 0.0281(8) 0.0205(7) 0.0061(6) -0.0039(6) 0.0038(6)
C79 0.0319(8) 0.0284(8) 0.0253(8) 0.0095(7) -0.0002(7) 0.0108(7)
C14 0.0299(8) 0.0269(8) 0.0273(8) 0.0110(7) -0.0023(6) -0.0021(6)
C91 0.0249(8) 0.0225(8) 0.0390(9) 0.0037(7) -0.0052(7) 0.0014(6)
C80 0.0283(8) 0.0256(8) 0.0304(8) 0.0120(7) 0.0078(6) 0.0062(6)
C94 0.0306(8) 0.0307(8) 0.0231(8) 0.0007(7) -0.0069(6) 0.0093(7)
C6 0.0240(8) 0.0278(8) 0.0368(9) 0.0088(7) -0.0032(7) -0.0030(6)
C66 0.0308(8) 0.0358(9) 0.0310(9) 0.0135(7) 0.0048(7) 0.0146(7)
C20 0.0283(8) 0.0262(8) 0.0313(8) 0.0117(7) 0.0015(7) 0.0017(6)
C63 0.0252(8) 0.0345(9) 0.0292(8) 0.0138(7) 0.0043(6) 0.0052(7)
C2 0.0249(8) 0.0210(7) 0.0337(9) 0.0077(7) -0.0002(6) 0.0013(6)
C95 0.0288(8) 0.0302(8) 0.0270(8) 0.0027(7) -0.0052(7) 0.0097(7)
C12 0.0258(8) 0.0236(8) 0.0430(10) 0.0127(7) 0.0066(7) 0.0041(6)
C13 0.0266(8) 0.0302(8) 0.0410(10) 0.0177(8) -0.0047(7) 0.0022(7)
C56 0.0240(8) 0.0333(9) 0.0294(8) 0.0116(7) -0.0034(6) 0.0012(6)
C89 0.0331(9) 0.0187(8) 0.0350(9) 0.0034(7) -0.0080(7) 0.0042(6)
C50 0.0344(9) 0.0324(9) 0.0255(8) 0.0022(7) 0.0000(7) 0.0077(7)
C78 0.0426(10) 0.0342(9) 0.0381(10) 0.0146(8) 0.0045(8) 0.0208(8)
C82 0.0351(9) 0.0294(9) 0.0376(10) 0.0135(8) 0.0043(7) -0.0005(7)
C5 0.0272(8) 0.0281(8) 0.0456(10) 0.0183(8) 0.0015(7) -0.0021(7)
C65 0.0245(8) 0.0549(12) 0.0459(11) 0.0246(9) 0.0110(8) 0.0168(8)
C92 0.0320(9) 0.0232(7) 0.0435(10) 0.0043(7) -0.0089(8) 0.0037(7)
C16 0.0300(9) 0.0248(8) 0.0517(11) 0.0116(8) 0.0025(8) 0.0001(7)
C77 0.0348(9) 0.0337(9) 0.0374(10) 0.0080(8) 0.0088(8) 0.0165(7)
C53 0.0370(9) 0.0306(9) 0.0249(8) 0.0063(7) -0.0073(7) -0.0023(7)
C90 0.0278(8) 0.0247(8) 0.0421(10) 0.0033(7) -0.0032(7) 0.0056(7)
C76 0.0280(8) 0.0293(8) 0.0321(9) 0.0088(7) 0.0082(7) 0.0052(7)
C3 0.0225(8) 0.0278(8) 0.0444(10) 0.0141(8) -0.0070(7) -0.0013(6)
C87 0.0254(8) 0.0232(8) 0.0498(11) 0.0045(8) -0.0001(7) 0.0026(6)
C21 0.0290(8) 0.0292(9) 0.0320(9) 0.0038(7) 0.0044(7) -0.0014(7)
C19 0.0308(9) 0.0313(9) 0.0394(10) 0.0137(8) -0.0035(7) -0.0067(7)
C4 0.0302(9) 0.0350(9) 0.0470(11) 0.0237(8) -0.0040(8) 0.0026(7)
C71 0.0290(8) 0.0271(8) 0.0469(10) 0.0167(8) -0.0011(7) 0.0027(7)
C18 0.0219(8) 0.0470(11) 0.0565(12) 0.0252(10) -0.0027(8) -0.0028(7)
C68 0.0355(9) 0.0355(9) 0.0452(11) 0.0205(8) 0.0085(8) 0.0046(7)
C81 0.0319(9) 0.0439(10) 0.0408(10) 0.0252(9) 0.0010(8) 0.0016(8)
C83 0.0570(12) 0.0363(10) 0.0313(9) 0.0191(8) 0.0093(8) 0.0212(9)
C54 0.0356(9) 0.0398(10) 0.0309(9) 0.0071(8) -0.0138(7) -0.0071(8)
F31 0.194(2) 0.1110(15) 0.0409(9) -0.0097(9) 0.0580(12) -0.0573(15)
C64 0.0242(8) 0.0513(11) 0.0527(12) 0.0280(10) 0.0118(8) 0.0066(8)
C17 0.0288(9) 0.0367(10) 0.0653(13) 0.0235(10) 0.0072(9) 0.0092(8)
C88 0.0291(9) 0.0219(8) 0.0564(12) 0.0043(8) -0.0035(8) -0.0025(7)
C26 0.0386(10) 0.0343(9) 0.0324(9) 0.0050(8) 0.0064(8) -0.0058(8)
C55 0.0273(8) 0.0441(10) 0.0369(10) 0.0144(8) -0.0118(7) -0.0036(7)
C22 0.0413(10) 0.0320(10) 0.0441(11) 0.0000(8) 0.0125(9) -0.0060(8)
C52 0.0514(11) 0.0348(10) 0.0248(9) -0.0038(8) -0.0089(8) 0.0017(8)
C51 0.0502(11) 0.0365(10) 0.0282(9) -0.0041(8) 0.0006(8) 0.0109(9)
C73 0.0366(10) 0.0604(13) 0.0522(12) 0.0371(11) 0.0078(9) 0.0021(9)
B8 0.0248(8) 0.0216(8) 0.0299(9) 0.0073(7) -0.0003(7) -0.0005(7)
C85 0.0861(17) 0.0590(14) 0.0388(11) 0.0266(11) 0.0046(11) 0.0370(13)
C25 0.0677(15) 0.0579(14) 0.0380(11) 0.0120(10) 0.0167(11) -0.0207(12)
C23 0.0742(16) 0.0479(13) 0.0452(13) -0.0141(11) 0.0279(12) -0.0178(12)
C72 0.0581(14) 0.0304(11) 0.116(2) 0.0265(13) 0.0107(15) 0.0050(10)
C84 0.0737(17) 0.0719(17) 0.0552(14) 0.0392(13) 0.0103(12) -0.0051(13)
C70 0.129(3) 0.0491(14) 0.0506(14) 0.0285(12) -0.0049(15) 0.0170(15)
C69 0.0765(19) 0.0457(14) 0.113(3) 0.0356(16) -0.0174(17) -0.0111(13)
C24 0.098(2) 0.0734(18) 0.0347(12) -0.0062(12) 0.0318(13) -0.0296(16)

loop_
_atom_type_symbol
_atom_type_description
_atom_type_scat_dispersion_real
_atom_type_scat_dispersion_imag
_atom_type_scat_source
C C 0.0181 0.0091 'International Tables Vol C Tables 4.2.6.8 and 6.1.1.4'
H H 0.0000 0.0000 'International Tables Vol C Tables 4.2.6.8 and 6.1.1.4'
B B 0.0090 0.0039 'International Tables Vol C Tables 4.2.6.8 and 6.1.1.4'
Cu Cu -1.9646 0.5888 'International Tables Vol C Tables 4.2.6.8 and 6.1.1.4'
F F 0.0727 0.0534 'International Tables Vol C Tables 4.2.6.8 and 6.1.1.4'
N N 0.0311 0.0180 'International Tables Vol C Tables 4.2.6.8 and 6.1.1.4'

loop_
_geom_angle_atom_site_label_1
_geom_angle_atom_site_label_2
_geom_angle_atom_site_label_3
_geom_angle
_geom_angle_site_symmetry_1
_geom_angle_site_symmetry_3
_geom_angle_publ_flag
N86 Cu1 N93 97.73(5) . . ?
C58 Cu1 N86 130.44(6) . . ?
C58 Cu1 N93 131.70(6) . . ?
C60 N59 C74 125.94(12) . . ?
C58 N59 C60 110.48(12) . . ?
C58 N59 C74 123.57(12) . . ?
C58 N57 C62 125.05(12) . . ?
C58 N57 C61 110.79(12) . . ?
C61 N57 C62 124.15(12) . . ?
C91 N86 Cu1 122.60(11) . . ?
C91 N86 C87 117.33(14) . . ?
C87 N86 Cu1 120.06(11) . . ?
C98 N93 Cu1 123.15(11) . . ?
C94 N93 Cu1 119.93(11) . . ?
C94 N93 C98 116.91(13) . . ?
N59 C60 C47 142.96(14) . . ?
C61 C60 N59 107.02(13) . . ?
C61 C60 C47 109.96(13) . . ?
N59 C58 Cu1 127.95(11) . . ?
N57 C58 Cu1 127.45(11) . . ?
N57 C58 N59 104.58(12) . . ?
C75 C74 N59 118.58(13) . . ?
C75 C74 C79 123.03(14) . . ?
C79 C74 N59 118.39(14) . . ?
C48 C47 C60 103.33(13) . . ?
C56 C47 C60 137.58(15) . . ?
C56 C47 C48 119.08(15) . . ?
C67 C62 N57 117.54(14) . . ?
C63 C62 N57 118.64(14) . . ?
C63 C62 C67 123.82(14) . . ?
C97 C96 C99 121.32(14) . . ?
C95 C96 C99 120.77(14) . . ?
C95 C96 C97 117.91(14) . . ?
C49 C48 C47 113.02(14) . . ?
C53 C48 C47 123.43(15) . . ?
C53 C48 C49 123.55(15) . . ?
C99 C99 C96 178.1(2) 2_667 . ?
F39 C10 C9 119.26(14) . . ?
F39 C10 C11 116.09(14) . . ?
C11 C10 C9 124.64(15) . . ?
F44 C7 C6 115.88(15) . . ?
F44 C7 C2 119.55(15) . . ?
C6 C7 C2 124.56(16) . . ?
C62 C67 C71 121.53(14) . . ?
C66 C67 C62 116.90(15) . . ?
C66 C67 C71 121.37(15) . . ?
N57 C61 C49 142.08(14) . . ?
C60 C61 N57 107.11(13) . . ?
C60 C61 C49 110.70(13) . . ?
C48 C49 C61 102.98(13) . . ?
C50 C49 C48 119.23(15) . . ?
C50 C49 C61 137.77(15) . . ?
N93 C98 H98 118.4 . . ?
N93 C98 C97 123.22(15) . . ?
C97 C98 H98 118.4 . . ?
C10 C9 B8 119.79(14) . . ?
C14 C9 C10 113.07(14) . . ?
C14 C9 B8 126.17(15) . . ?
C20 C15 C16 112.86(15) . . ?
C20 C15 B8 127.65(15) . . ?
C16 C15 B8 119.19(15) . . ?
C74 C75 C80 122.93(13) . . ?
C76 C75 C74 117.25(14) . . ?
C76 C75 C80 119.79(14) . . ?
F37 C11 C10 121.02(15) . . ?
F37 C11 C12 119.54(15) . . ?
C12 C11 C10 119.44(15) . . ?
C96 C97 H97 120.4 . . ?
C98 C97 C96 119.18(15) . . ?
C98 C97 H97 120.4 . . ?
C74 C79 C83 122.12(14) . . ?
C78 C79 C74 117.10(15) . . ?
C78 C79 C83 120.70(15) . . ?
F40 C14 C9 121.41(15) . . ?
F40 C14 C13 114.61(15) . . ?
C13 C14 C9 123.98(16) . . ?
N86 C91 H91 118.4 . . ?
N86 C91 C90 123.23(16) . . ?
C90 C91 H91 118.4 . . ?
C75 C80 H80 108.0 . . ?
C75 C80 C82 111.97(14) . . ?
C75 C80 C81 110.45(14) . . ?
C82 C80 H80 108.0 . . ?
C82 C80 C81 110.29(14) . . ?
C81 C80 H80 108.0 . . ?
N93 C94 H94 118.2 . . ?
N93 C94 C95 123.55(15) . . ?
C95 C94 H94 118.2 . . ?
F45 C6 C7 121.00(16) . . ?
F45 C6 C5 119.72(15) . . ?
C5 C6 C7 119.27(16) . . ?
C67 C66 H66 119.6 . . ?
C65 C66 C67 120.71(16) . . ?
C65 C66 H66 119.6 . . ?
F34 C20 C15 120.93(15) . . ?
F34 C20 C19 114.71(15) . . ?
C19 C20 C15 124.35(16) . . ?
C62 C63 C68 122.19(14) . . ?
C64 C63 C62 116.35(16) . . ?
C64 C63 C68 121.45(16) . . ?
C7 C2 B8 119.14(15) . . ?
C3 C2 C7 113.29(15) . . ?
C3 C2 B8 126.97(15) . . ?
C96 C95 H95 120.4 . . ?
C94 C95 C96 119.23(15) . . ?
C94 C95 H95 120.4 . . ?
F38 C12 C11 120.44(16) . . ?
F38 C12 C13 120.85(16) . . ?
C13 C12 C11 118.71(15) . . ?
F41 C13 C14 120.29(16) . . ?
F41 C13 C12 119.57(15) . . ?
C12 C13 C14 120.14(15) . . ?
C47 C56 H56 120.8 . . ?
C47 C56 C55 118.32(16) . . ?
C55 C56 H56 120.8 . . ?
C90 C89 C92 121.05(16) . . ?
C88 C89 C92 120.55(16) . . ?
C88 C89 C90 118.40(15) . . ?
C49 C50 H50 121.0 . . ?
C49 C50 C51 117.91(17) . . ?
C51 C50 H50 121.0 . . ?
C79 C78 H78 119.4 . . ?
C77 C78 C79 121.18(16) . . ?
C77 C78 H78 119.4 . . ?
C80 C82 H82A 109.5 . . ?
C80 C82 H82B 109.5 . . ?
C80 C82 H82C 109.5 . . ?
H82A C82 H82B 109.5 . . ?
H82A C82 H82C 109.5 . . ?
H82B C82 H82C 109.5 . . ?
F46 C5 C6 119.92(15) . . ?
F46 C5 C4 120.96(16) . . ?
C4 C5 C6 119.12(16) . . ?
C66 C65 H65 119.6 . . ?
C64 C65 C66 120.71(16) . . ?
C64 C65 H65 119.6 . . ?
C92 C92 C89 179.5(3) 2_577 . ?
F32 C16 C15 119.20(16) . . ?
F32 C16 C17 115.93(16) . . ?
C17 C16 C15 124.86(17) . . ?
C78 C77 H77 119.8 . . ?
C76 C77 C78 120.31(16) . . ?
C76 C77 H77 119.8 . . ?
C48 C53 C54 116.20(16) . . ?
C48 C53 C52 116.17(16) . . ?
C52 C53 C54 127.63(16) . . ?
C91 C90 C89 118.90(16) . . ?
C91 C90 H90 120.6 . . ?
C89 C90 H90 120.6 . . ?
C75 C76 H76 119.4 . . ?
C77 C76 C75 121.13(16) . . ?
C77 C76 H76 119.4 . . ?
F42 C3 C2 121.23(15) . . ?
F42 C3 C4 114.54(15) . . ?
C2 C3 C4 124.23(16) . . ?
N86 C87 H87 118.3 . . ?
N86 C87 C88 123.33(16) . . ?
C88 C87 H87 118.3 . . ?
C26 C21 B8 119.52(15) . . ?
C22 C21 C26 113.10(17) . . ?
C22 C21 B8 127.12(17) . . ?
F35 C19 C20 120.20(16) . . ?
F35 C19 C18 120.21(16) . . ?
C18 C19 C20 119.58(17) . . ?
F43 C4 C5 119.99(16) . . ?
F43 C4 C3 120.50(16) . . ?
C5 C4 C3 119.51(16) . . ?
C67 C71 H71 107.7 . . ?
C67 C71 C73 109.53(15) . . ?
C67 C71 C72 113.89(16) . . ?
C73 C71 H71 107.7 . . ?
C72 C71 H71 107.7 . . ?
C72 C71 C73 110.19(19) . . ?
F36 C18 C19 120.78(18) . . ?
F36 C18 C17 120.20(18) . . ?
C19 C18 C17 119.03(17) . . ?
C63 C68 H68 106.2 . . ?
C70 C68 C63 112.04(17) . . ?
C70 C68 H68 106.2 . . ?
C70 C68 C69 111.6(2) . . ?
C69 C68 C63 113.98(18) . . ?
C69 C68 H68 106.2 . . ?
C80 C81 H81A 109.5 . . ?
C80 C81 H81B 109.5 . . ?
C80 C81 H81C 109.5 . . ?
H81A C81 H81B 109.5 . . ?
H81A C81 H81C 109.5 . . ?
H81B C81 H81C 109.5 . . ?
C79 C83 H83 107.7 . . ?
C79 C83 C85 112.22(17) . . ?
C79 C83 C84 109.94(16) . . ?
C85 C83 H83 107.7 . . ?
C84 C83 H83 107.7 . . ?
C84 C83 C85 111.45(19) . . ?
C53 C54 H54 119.8 . . ?
C55 C54 C53 120.46(16) . . ?
C55 C54 H54 119.8 . . ?
C63 C64 H64 119.3 . . ?
C65 C64 C63 121.45(17) . . ?
C65 C64 H64 119.3 . . ?
F33 C17 C16 120.90(18) . . ?
F33 C17 C18 119.81(17) . . ?
C18 C17 C16 119.28(17) . . ?
C89 C88 H88 120.6 . . ?
C87 C88 C89 118.81(16) . . ?
C87 C88 H88 120.6 . . ?
F29 C26 C21 119.13(16) . . ?
F29 C26 C25 115.84(18) . . ?
C25 C26 C21 125.03(18) . . ?
C56 C55 H55 118.8 . . ?
C54 C55 C56 122.49(16) . . ?
C54 C55 H55 118.8 . . ?
F27 C22 C21 120.88(18) . . ?
F27 C22 C23 115.22(18) . . ?
C23 C22 C21 123.9(2) . . ?
C53 C52 H52 119.8 . . ?
C51 C52 C53 120.45(16) . . ?
C51 C52 H52 119.8 . . ?
C50 C51 H51 118.7 . . ?
C52 C51 C50 122.69(17) . . ?
C52 C51 H51 118.7 . . ?
C71 C73 H73A 109.5 . . ?
C71 C73 H73B 109.5 . . ?
C71 C73 H73C 109.5 . . ?
H73A C73 H73B 109.5 . . ?
H73A C73 H73C 109.5 . . ?
H73B C73 H73C 109.5 . . ?
C15 B8 C9 115.15(13) . . ?
C15 B8 C2 113.25(14) . . ?
C15 B8 C21 101.83(13) . . ?
C2 B8 C9 99.95(12) . . ?
C21 B8 C9 113.40(14) . . ?
C21 B8 C2 113.88(13) . . ?
C83 C85 H85A 109.5 . . ?
C83 C85 H85B 109.5 . . ?
C83 C85 H85C 109.5 . . ?
H85A C85 H85B 109.5 . . ?
H85A C85 H85C 109.5 . . ?
H85B C85 H85C 109.5 . . ?
F30 C25 C26 120.9(2) . . ?
F30 C25 C24 120.2(2) . . ?
C26 C25 C24 118.9(2) . . ?
F28 C23 C22 120.0(2) . . ?
F28 C23 C24 120.0(2) . . ?
C24 C23 C22 120.0(2) . . ?
C71 C72 H72A 109.5 . . ?
C71 C72 H72B 109.5 . . ?
C71 C72 H72C 109.5 . . ?
H72A C72 H72B 109.5 . . ?
H72A C72 H72C 109.5 . . ?
H72B C72 H72C 109.5 . . ?
C83 C84 H84A 109.5 . . ?
C83 C84 H84B 109.5 . . ?
C83 C84 H84C 109.5 . . ?
H84A C84 H84B 109.5 . . ?
H84A C84 H84C 109.5 . . ?
H84B C84 H84C 109.5 . . ?
C68 C70 H70A 109.5 . . ?
C68 C70 H70B 109.5 . . ?
C68 C70 H70C 109.5 . . ?
H70A C70 H70B 109.5 . . ?
H70A C70 H70C 109.5 . . ?
H70B C70 H70C 109.5 . . ?
C68 C69 H69A 109.5 . . ?
C68 C69 H69B 109.5 . . ?
C68 C69 H69C 109.5 . . ?
H69A C69 H69B 109.5 . . ?
H69A C69 H69C 109.5 . . ?
H69B C69 H69C 109.5 . . ?
F31 C24 C25 119.9(3) . . ?
F31 C24 C23 121.1(2) . . ?
C23 C24 C25 119.0(2) . . ?

loop_
_geom_bond_atom_site_label_1
_geom_bond_atom_site_label_2
_geom_bond_distance
_geom_bond_site_symmetry_2
_geom_bond_publ_flag
Cu1 N86 2.0166(13) . ?
Cu1 N93 2.0400(13) . ?
Cu1 C58 1.9010(15) . ?
F39 C10 1.3518(18) . ?
F44 C7 1.3527(19) . ?
F34 C20 1.3539(19) . ?
F40 C14 1.3529(19) . ?
F37 C11 1.3466(19) . ?
F29 C26 1.351(2) . ?
F45 C6 1.3474(19) . ?
F38 C12 1.3426(19) . ?
F46 C5 1.3477(19) . ?
F42 C3 1.3532(19) . ?
F32 C16 1.355(2) . ?
F35 C19 1.346(2) . ?
F41 C13 1.346(2) . ?
F27 C22 1.359(2) . ?
F43 C4 1.343(2) . ?
F36 C18 1.347(2) . ?
N59 C60 1.3831(19) . ?
N59 C58 1.3741(18) . ?
N59 C74 1.4446(18) . ?
N57 C58 1.3700(19) . ?
N57 C62 1.4427(18) . ?
N57 C61 1.3784(19) . ?
F33 C17 1.346(2) . ?
N86 C91 1.339(2) . ?
N86 C87 1.340(2) . ?
N93 C98 1.346(2) . ?
N93 C94 1.343(2) . ?
F30 C25 1.346(3) . ?
F28 C23 1.353(3) . ?
C60 C47 1.464(2) . ?
C60 C61 1.360(2) . ?
C74 C75 1.398(2) . ?
C74 C79 1.403(2) . ?
C47 C48 1.427(2) . ?
C47 C56 1.365(2) . ?
C62 C67 1.404(2) . ?
C62 C63 1.400(2) . ?
C96 C99 1.436(2) . ?
C96 C97 1.390(2) . ?
C96 C95 1.388(2) . ?
C48 C49 1.425(2) . ?
C48 C53 1.390(2) . ?
C99 C99 1.193(3) 2_667 ?
C10 C9 1.393(2) . ?
C10 C11 1.382(2) . ?
C7 C6 1.378(2) . ?
C7 C2 1.394(2) . ?
C67 C66 1.393(2) . ?
C67 C71 1.522(2) . ?
C61 C49 1.464(2) . ?
C49 C50 1.369(2) . ?
C98 H98 0.9500 . ?
C98 C97 1.383(2) . ?
C9 C14 1.389(2) . ?
C9 B8 1.660(2) . ?
C15 C20 1.387(2) . ?
C15 C16 1.393(2) . ?
C15 B8 1.654(2) . ?
C75 C80 1.522(2) . ?
C75 C76 1.397(2) . ?
C11 C12 1.375(2) . ?
C97 H97 0.9500 . ?
C79 C78 1.396(2) . ?
C79 C83 1.518(2) . ?
C14 C13 1.386(2) . ?
C91 H91 0.9500 . ?
C91 C90 1.377(2) . ?
C80 H80 1.0000 . ?
C80 C82 1.528(2) . ?
C80 C81 1.528(3) . ?
C94 H94 0.9500 . ?
C94 C95 1.377(2) . ?
C6 C5 1.375(3) . ?
C66 H66 0.9500 . ?
C66 C65 1.383(3) . ?
C20 C19 1.387(2) . ?
C63 C68 1.526(2) . ?
C63 C64 1.393(2) . ?
C2 C3 1.382(2) . ?
C2 B8 1.657(2) . ?
C95 H95 0.9500 . ?
C12 C13 1.370(3) . ?
C56 H56 0.9500 . ?
C56 C55 1.424(2) . ?
C89 C92 1.430(2) . ?
C89 C90 1.388(2) . ?
C89 C88 1.385(3) . ?
C50 H50 0.9500 . ?
C50 C51 1.425(3) . ?
C78 H78 0.9500 . ?
C78 C77 1.383(3) . ?
C82 H82A 0.9800 . ?
C82 H82B 0.9800 . ?
C82 H82C 0.9800 . ?
C5 C4 1.373(3) . ?
C65 H65 0.9500 . ?
C65 C64 1.382(3) . ?
C92 C92 1.192(4) 2_577 ?
C16 C17 1.379(3) . ?
C77 H77 0.9500 . ?
C77 C76 1.381(3) . ?
C53 C54 1.426(3) . ?
C53 C52 1.424(3) . ?
C90 H90 0.9500 . ?
C76 H76 0.9500 . ?
C3 C4 1.388(2) . ?
C87 H87 0.9500 . ?
C87 C88 1.378(2) . ?
C21 C26 1.389(3) . ?
C21 C22 1.387(3) . ?
C21 B8 1.655(3) . ?
C19 C18 1.372(3) . ?
C71 H71 1.0000 . ?
C71 C73 1.532(3) . ?
C71 C72 1.526(3) . ?
C18 C17 1.375(3) . ?
C68 H68 1.0000 . ?
C68 C70 1.509(3) . ?
C68 C69 1.514(3) . ?
C81 H81A 0.9800 . ?
C81 H81B 0.9800 . ?
C81 H81C 0.9800 . ?
C83 H83 1.0000 . ?
C83 C85 1.530(3) . ?
C83 C84 1.524(3) . ?
C54 H54 0.9500 . ?
C54 C55 1.368(3) . ?
F31 C24 1.343(3) . ?
C64 H64 0.9500 . ?
C88 H88 0.9500 . ?
C26 C25 1.376(3) . ?
C55 H55 0.9500 . ?
C22 C23 1.380(3) . ?
C52 H52 0.9500 . ?
C52 C51 1.370(3) . ?
C51 H51 0.9500 . ?
C73 H73A 0.9800 . ?
C73 H73B 0.9800 . ?
C73 H73C 0.9800 . ?
C85 H85A 0.9800 . ?
C85 H85B 0.9800 . ?
C85 H85C 0.9800 . ?
C25 C24 1.378(4) . ?
C23 C24 1.368(4) . ?
C72 H72A 0.9800 . ?
C72 H72B 0.9800 . ?
C72 H72C 0.9800 . ?
C84 H84A 0.9800 . ?
C84 H84B 0.9800 . ?
C84 H84C 0.9800 . ?
C70 H70A 0.9800 . ?
C70 H70B 0.9800 . ?
C70 H70C 0.9800 . ?
C69 H69A 0.9800 . ?
C69 H69B 0.9800 . ?
C69 H69C 0.9800 . ?

loop_
_geom_torsion_atom_site_label_1
_geom_torsion_atom_site_label_2
_geom_torsion_atom_site_label_3
_geom_torsion_atom_site_label_4
_geom_torsion
_geom_torsion_site_symmetry_1
_geom_torsion_site_symmetry_2
_geom_torsion_site_symmetry_3
_geom_torsion_site_symmetry_4
_geom_torsion_publ_flag
Cu1 N86 C91 C90 178.70(14) . . . . ?
Cu1 N86 C87 C88 -178.71(16) . . . . ?
Cu1 N93 C98 C97 -178.14(13) . . . . ?
Cu1 N93 C94 C95 178.56(14) . . . . ?
F39 C10 C9 C14 177.82(13) . . . . ?
F39 C10 C9 B8 8.4(2) . . . . ?
F39 C10 C11 F37 2.9(2) . . . . ?
F39 C10 C11 C12 -176.82(14) . . . . ?
F44 C7 C6 F45 0.9(2) . . . . ?
F44 C7 C6 C5 -178.68(15) . . . . ?
F44 C7 C2 C3 177.94(15) . . . . ?
F44 C7 C2 B8 6.2(2) . . . . ?
F34 C20 C19 F35 1.9(2) . . . . ?
F34 C20 C19 C18 -177.53(17) . . . . ?
F40 C14 C13 F41 0.1(2) . . . . ?
F40 C14 C13 C12 -179.80(15) . . . . ?
F37 C11 C12 F38 -1.6(2) . . . . ?
F37 C11 C12 C13 178.83(15) . . . . ?
F29 C26 C25 F30 -1.9(3) . . . . ?
F29 C26 C25 C24 178.5(2) . . . . ?
F45 C6 C5 F46 0.3(3) . . . . ?
F45 C6 C5 C4 -179.33(17) . . . . ?
F38 C12 C13 F41 0.5(2) . . . . ?
F38 C12 C13 C14 -179.62(15) . . . . ?
F46 C5 C4 F43 -0.7(3) . . . . ?
F46 C5 C4 C3 179.72(17) . . . . ?
F42 C3 C4 F43 -0.3(3) . . . . ?
F42 C3 C4 C5 179.31(17) . . . . ?
F32 C16 C17 F33 -0.3(3) . . . . ?
F32 C16 C17 C18 -179.22(19) . . . . ?
F35 C19 C18 F36 0.6(3) . . . . ?
F35 C19 C18 C17 -179.45(19) . . . . ?
F27 C22 C23 F28 -0.8(4) . . . . ?
F27 C22 C23 C24 179.3(3) . . . . ?
F36 C18 C17 F33 -0.1(3) . . . . ?
F36 C18 C17 C16 178.84(19) . . . . ?
N59 C60 C47 C48 -176.0(2) . . . . ?
N59 C60 C47 C56 3.8(4) . . . . ?
N59 C60 C61 N57 0.20(17) . . . . ?
N59 C60 C61 C49 177.37(13) . . . . ?
N59 C74 C75 C80 1.0(2) . . . . ?
N59 C74 C75 C76 178.92(14) . . . . ?
N59 C74 C79 C78 -179.71(15) . . . . ?
N59 C74 C79 C83 -3.0(2) . . . . ?
N57 C62 C67 C66 177.03(14) . . . . ?
N57 C62 C67 C71 -8.1(2) . . . . ?
N57 C62 C63 C68 3.4(2) . . . . ?
N57 C62 C63 C64 -178.05(15) . . . . ?
N57 C61 C49 C48 175.7(2) . . . . ?
N57 C61 C49 C50 -3.0(4) . . . . ?
N86 C91 C90 C89 0.1(3) . . . . ?
N86 C87 C88 C89 -0.1(3) . . . . ?
N93 C98 C97 C96 -0.5(3) . . . . ?
N93 C94 C95 C96 -0.2(3) . . . . ?
F30 C25 C24 F31 0.1(5) . . . . ?
F30 C25 C24 C23 179.9(3) . . . . ?
F28 C23 C24 F31 2.0(5) . . . . ?
F28 C23 C24 C25 -177.8(3) . . . . ?
C60 N59 C58 Cu1 179.31(11) . . . . ?
C60 N59 C58 N57 0.48(16) . . . . ?
C60 N59 C74 C75 103.20(17) . . . . ?
C60 N59 C74 C79 -77.5(2) . . . . ?
C60 C47 C48 C49 -0.57(18) . . . . ?
C60 C47 C48 C53 178.76(15) . . . . ?
C60 C47 C56 C55 -178.39(18) . . . . ?
C60 C61 C49 C48 0.12(18) . . . . ?
C60 C61 C49 C50 -178.6(2) . . . . ?
C58 N59 C60 C47 176.2(2) . . . . ?
C58 N59 C60 C61 -0.44(17) . . . . ?
C58 N59 C74 C75 -75.40(19) . . . . ?
C58 N59 C74 C79 103.94(17) . . . . ?
C58 N57 C62 C67 107.60(17) . . . . ?
C58 N57 C62 C63 -72.3(2) . . . . ?
C58 N57 C61 C60 0.10(17) . . . . ?
C58 N57 C61 C49 -175.6(2) . . . . ?
C74 N59 C60 C47 -2.5(3) . . . . ?
C74 N59 C60 C61 -179.19(14) . . . . ?
C74 N59 C58 Cu1 -1.9(2) . . . . ?
C74 N59 C58 N57 179.27(13) . . . . ?
C74 C75 C80 C82 -130.73(16) . . . . ?
C74 C75 C80 C81 105.93(17) . . . . ?
C74 C75 C76 C77 1.0(2) . . . . ?
C74 C79 C78 C77 0.6(3) . . . . ?
C74 C79 C83 C85 140.33(18) . . . . ?
C74 C79 C83 C84 -95.0(2) . . . . ?
C47 C60 C61 N57 -177.66(13) . . . . ?
C47 C60 C61 C49 -0.48(18) . . . . ?
C47 C48 C49 C61 0.30(18) . . . . ?
C47 C48 C49 C50 179.29(15) . . . . ?
C47 C48 C53 C54 0.0(3) . . . . ?
C47 C48 C53 C52 -179.54(16) . . . . ?
C47 C56 C55 C54 -0.7(3) . . . . ?
C62 N57 C58 Cu1 1.8(2) . . . . ?
C62 N57 C58 N59 -179.35(13) . . . . ?
C62 N57 C61 C60 179.11(14) . . . . ?
C62 N57 C61 C49 3.4(3) . . . . ?
C62 C67 C66 C65 1.8(2) . . . . ?
C62 C67 C71 C73 -82.79(19) . . . . ?
C62 C67 C71 C72 153.32(19) . . . . ?
C62 C63 C68 C70 -81.9(2) . . . . ?
C62 C63 C68 C69 150.1(2) . . . . ?
C62 C63 C64 C65 0.3(3) . . . . ?
C48 C47 C56 C55 1.3(2) . . . . ?
C48 C49 C50 C51 0.3(3) . . . . ?
C48 C53 C54 C55 0.7(3) . . . . ?
C48 C53 C52 C51 0.3(3) . . . . ?
C99 C96 C97 C98 -179.69(16) . . . . ?
C99 C96 C95 C94 -179.96(16) . . . . ?
C10 C9 C14 F40 -179.61(14) . . . . ?
C10 C9 C14 C13 -0.5(2) . . . . ?
C10 C9 B8 C15 -54.1(2) . . . . ?
C10 C9 B8 C2 67.54(17) . . . . ?
C10 C9 B8 C21 -170.88(14) . . . . ?
C10 C11 C12 F38 178.16(14) . . . . ?
C10 C11 C12 C13 -1.4(2) . . . . ?
C7 C6 C5 F46 179.90(16) . . . . ?
C7 C6 C5 C4 0.3(3) . . . . ?
C7 C2 C3 F42 -178.16(15) . . . . ?
C7 C2 C3 C4 1.3(3) . . . . ?
C7 C2 B8 C9 66.47(18) . . . . ?
C7 C2 B8 C15 -170.51(15) . . . . ?
C7 C2 B8 C21 -54.8(2) . . . . ?
C67 C62 C63 C68 -176.49(16) . . . . ?
C67 C62 C63 C64 2.1(2) . . . . ?
C67 C66 C65 C64 0.4(3) . . . . ?
C61 N57 C58 Cu1 -179.19(11) . . . . ?
C61 N57 C58 N59 -0.35(16) . . . . ?
C61 N57 C62 C67 -71.27(19) . . . . ?
C61 N57 C62 C63 108.84(17) . . . . ?
C61 C60 C47 C48 0.63(17) . . . . ?
C61 C60 C47 C56 -179.62(19) . . . . ?
C61 C49 C50 C51 178.8(2) . . . . ?
C49 C48 C53 C54 179.26(16) . . . . ?
C49 C48 C53 C52 -0.3(3) . . . . ?
C49 C50 C51 C52 -0.3(3) . . . . ?
C98 N93 C94 C95 -0.2(3) . . . . ?
C9 C10 C11 F37 -178.21(14) . . . . ?
C9 C10 C11 C12 2.1(2) . . . . ?
C9 C14 C13 F41 -179.03(15) . . . . ?
C9 C14 C13 C12 1.1(3) . . . . ?
C15 C20 C19 F35 -178.66(17) . . . . ?
C15 C20 C19 C18 1.9(3) . . . . ?
C15 C16 C17 F33 179.36(19) . . . . ?
C15 C16 C17 C18 0.5(3) . . . . ?
C75 C74 C79 C78 -0.4(2) . . . . ?
C75 C74 C79 C83 176.30(16) . . . . ?
C11 C10 C9 C14 -1.0(2) . . . . ?
C11 C10 C9 B8 -170.44(15) . . . . ?
C11 C12 C13 F41 -179.92(15) . . . . ?
C11 C12 C13 C14 0.0(3) . . . . ?
C97 C96 C95 C94 0.2(3) . . . . ?
C79 C74 C75 C80 -178.27(15) . . . . ?
C79 C74 C75 C76 -0.4(2) . . . . ?
C79 C78 C77 C76 0.0(3) . . . . ?
C14 C9 B8 C15 137.95(16) . . . . ?
C14 C9 B8 C2 -100.37(18) . . . . ?
C14 C9 B8 C21 21.2(2) . . . . ?
C91 N86 C87 C88 0.4(3) . . . . ?
C80 C75 C76 C77 178.94(16) . . . . ?
C94 N93 C98 C97 0.6(3) . . . . ?
C6 C7 C2 C3 -1.7(2) . . . . ?
C6 C7 C2 B8 -173.46(16) . . . . ?
C6 C5 C4 F43 178.90(17) . . . . ?
C6 C5 C4 C3 -0.7(3) . . . . ?
C66 C67 C71 C73 91.89(19) . . . . ?
C66 C67 C71 C72 -32.0(3) . . . . ?
C66 C65 C64 C63 -1.5(3) . . . . ?
C20 C15 C16 F32 -179.12(17) . . . . ?
C20 C15 C16 C17 1.2(3) . . . . ?
C20 C15 B8 C9 -15.8(3) . . . . ?
C20 C15 B8 C2 -129.92(18) . . . . ?
C20 C15 B8 C21 107.38(19) . . . . ?
C20 C19 C18 F36 -179.96(18) . . . . ?
C20 C19 C18 C17 0.0(3) . . . . ?
C63 C62 C67 C66 -3.1(2) . . . . ?
C63 C62 C67 C71 171.83(16) . . . . ?
C2 C7 C6 F45 -179.40(16) . . . . ?
C2 C7 C6 C5 1.0(3) . . . . ?
C2 C3 C4 F43 -179.74(17) . . . . ?
C2 C3 C4 C5 -0.2(3) . . . . ?
C95 C96 C97 C98 0.1(2) . . . . ?
C56 C47 C48 C49 179.62(15) . . . . ?
C56 C47 C48 C53 -1.0(2) . . . . ?
C78 C79 C83 C85 -43.1(3) . . . . ?
C78 C79 C83 C84 81.6(2) . . . . ?
C78 C77 C76 C75 -0.8(3) . . . . ?
C92 C89 C90 C91 -179.49(18) . . . . ?
C92 C89 C88 C87 179.51(19) . . . . ?
C16 C15 C20 F34 177.03(16) . . . . ?
C16 C15 C20 C19 -2.4(3) . . . . ?
C16 C15 B8 C9 171.02(16) . . . . ?
C16 C15 B8 C2 56.9(2) . . . . ?
C16 C15 B8 C21 -65.85(19) . . . . ?
C53 C48 C49 C61 -179.03(16) . . . . ?
C53 C48 C49 C50 0.0(3) . . . . ?
C53 C54 C55 C56 -0.4(3) . . . . ?
C53 C52 C51 C50 -0.1(3) . . . . ?
C90 C89 C88 C87 -0.2(3) . . . . ?
C76 C75 C80 C82 51.4(2) . . . . ?
C76 C75 C80 C81 -71.89(19) . . . . ?
C3 C2 B8 C9 -104.04(18) . . . . ?
C3 C2 B8 C15 19.0(2) . . . . ?
C3 C2 B8 C21 134.72(18) . . . . ?
C87 N86 C91 C90 -0.4(3) . . . . ?
C21 C26 C25 F30 177.6(2) . . . . ?
C21 C26 C25 C24 -2.0(4) . . . . ?
C21 C22 C23 F28 178.7(2) . . . . ?
C21 C22 C23 C24 -1.1(4) . . . . ?
C19 C18 C17 F33 -179.98(19) . . . . ?
C19 C18 C17 C16 -1.1(3) . . . . ?
C71 C67 C66 C65 -173.13(17) . . . . ?
C68 C63 C64 C65 178.84(18) . . . . ?
C83 C79 C78 C77 -176.12(19) . . . . ?
C54 C53 C52 C51 -179.2(2) . . . . ?
C64 C63 C68 C70 99.6(2) . . . . ?
C64 C63 C68 C69 -28.4(3) . . . . ?
C88 C89 C90 C91 0.2(3) . . . . ?
C26 C21 C22 F27 178.36(18) . . . . ?
C26 C21 C22 C23 -1.2(3) . . . . ?
C26 C21 B8 C9 54.8(2) . . . . ?
C26 C21 B8 C15 -69.53(19) . . . . ?
C26 C21 B8 C2 168.20(16) . . . . ?
C26 C25 C24 F31 179.6(3) . . . . ?
C26 C25 C24 C23 -0.6(5) . . . . ?
C22 C21 C26 F29 -177.75(17) . . . . ?
C22 C21 C26 C25 2.8(3) . . . . ?
C22 C21 B8 C9 -131.55(19) . . . . ?
C22 C21 B8 C15 104.1(2) . . . . ?
C22 C21 B8 C2 -18.1(3) . . . . ?
C22 C23 C24 F31 -178.2(3) . . . . ?
C22 C23 C24 C25 2.0(5) . . . . ?
C52 C53 C54 C55 -179.8(2) . . . . ?
B8 C9 C14 F40 -11.0(2) . . . . ?
B8 C9 C14 C13 168.07(16) . . . . ?
B8 C15 C20 F34 3.4(3) . . . . ?
B8 C15 C20 C19 -175.99(17) . . . . ?
B8 C15 C16 F32 -4.9(3) . . . . ?
B8 C15 C16 C17 175.39(19) . . . . ?
B8 C2 C3 F42 -7.2(3) . . . . ?
B8 C2 C3 C4 172.27(17) . . . . ?
B8 C21 C26 F29 -3.2(3) . . . . ?
B8 C21 C26 C25 177.3(2) . . . . ?
B8 C21 C22 F27 4.4(3) . . . . ?
B8 C21 C22 C23 -175.2(2) . . . . ?
